data_7200978
loop_
_publ_author_name
'Walsh, David P.'
'Cl\'erac, Rodolphe'
'Hearns, Nigel G. R.'
'Kruger, Paul E.'
'Schmitt, Wolfgang'

_publ_section_title
;
 Modulating topologies and magnetic properties of coordination polymers
 using 2,2&#x2032;-bipyridine and 5-aminodiacetic isophthalic acid as
 ligands
;
_journal_issue 8
_journal_name_full CrystEngComm
_journal_page_first 1666
_journal_paper_doi 10.1039/b902010a
_journal_volume 11
_journal_year 2009
_chemical_formula_sum 'C22 H29 Co2 N3 O15'
_chemical_formula_weight 693.34
_chemical_name_systematic
;
?
;
_space_group_IT_number 2
_symmetry_cell_setting triclinic
_symmetry_space_group_name_Hall '-P 1'
_symmetry_space_group_name_H-M 'P -1'
_atom_sites_solution_hydrogens geom
_atom_sites_solution_primary direct
_atom_sites_solution_secondary difmap
_audit_creation_method SHELXL-97
_cell_angle_alpha 103.8970(10)
_cell_angle_beta 105.9730(10)
_cell_angle_gamma 107.5480(10)
_cell_formula_units_Z 2
_cell_length_a 10.1987(7)
_cell_length_b 12.1765(8)
_cell_length_c 12.6676(8)
_cell_measurement_reflns_used 114
_cell_measurement_temperature 150(2)
_cell_measurement_theta_max 28.27
_cell_measurement_theta_min 2.26
_cell_volume 1349.43(16)
_computing_structure_refinement 'SHELXL-97 (Sheldrick, 1997)'
_computing_structure_solution 'SHELXS-97 (Sheldrick, 1990)'
_diffrn_ambient_temperature 150(2)
_diffrn_measured_fraction_theta_full 0.996
_diffrn_measured_fraction_theta_max 0.996
_diffrn_radiation_monochromator graphite
_diffrn_radiation_source 'fine-focus sealed tube'
_diffrn_radiation_type MoK\a
_diffrn_radiation_wavelength 0.71073
_diffrn_reflns_av_R_equivalents 0.0495
_diffrn_reflns_av_sigmaI/netI 0.0371
_diffrn_reflns_limit_h_max 13
_diffrn_reflns_limit_h_min -13
_diffrn_reflns_limit_k_max 16
_diffrn_reflns_limit_k_min -16
_diffrn_reflns_limit_l_max 16
_diffrn_reflns_limit_l_min -16
_diffrn_reflns_number 18836
_diffrn_reflns_theta_full 28.32
_diffrn_reflns_theta_max 28.32
_diffrn_reflns_theta_min 1.79
_exptl_absorpt_coefficient_mu 1.310
_exptl_absorpt_correction_type none
_exptl_crystal_colour pink
_exptl_crystal_density_diffrn 1.706
_exptl_crystal_density_method 'not measured'
_exptl_crystal_description plates
_exptl_crystal_F_000 712
_exptl_crystal_size_max 0.2
_exptl_crystal_size_mid 0.15
_exptl_crystal_size_min 0.15
_refine_diff_density_max 1.515
_refine_diff_density_min -0.539
_refine_diff_density_rms 0.097
_refine_ls_extinction_method none
_refine_ls_goodness_of_fit_ref 1.073
_refine_ls_hydrogen_treatment mixed
_refine_ls_matrix_type full
_refine_ls_number_parameters 427
_refine_ls_number_reflns 6713
_refine_ls_number_restraints 19
_refine_ls_restrained_S_all 1.082
_refine_ls_R_factor_all 0.0407
_refine_ls_R_factor_gt 0.0370
_refine_ls_shift/su_max 0.001
_refine_ls_shift/su_mean 0.000
_refine_ls_structure_factor_coef Fsqd
_refine_ls_weighting_details 'calc w=1/[\s^2^(Fo^2^)+(0.0604P)^2^+0.8475P] where P=(Fo^2^+2Fc^2^)/3'
_refine_ls_weighting_scheme calc
_refine_ls_wR_factor_gt 0.1061
_refine_ls_wR_factor_ref 0.1082
_reflns_number_gt 6024
_reflns_number_total 6713
_reflns_threshold_expression >2sigma(I)
_cod_data_source_file b902010a.txt
_cod_data_source_block dwcu2m
_cod_original_cell_volume 1349.43(15)
_cod_original_sg_symbol_H-M P-1
_cod_database_code 7200978

loop_
_symmetry_equiv_pos_as_xyz
'x, y, z'
'-x, -y, -z'

loop_
_atom_site_label
_atom_site_type_symbol
_atom_site_fract_x
_atom_site_fract_y
_atom_site_fract_z
_atom_site_U_iso_or_equiv
_atom_site_adp_type
_atom_site_occupancy
_atom_site_symmetry_multiplicity
_atom_site_calc_flag
_atom_site_refinement_flags
_atom_site_disorder_assembly
_atom_site_disorder_group
Co1 Co -0.43233(3) -0.53945(2) 0.39977(2) 0.01446(8) Uani 1 1 d . . .
Co2 Co 0.18759(3) -0.14002(2) 0.15257(3) 0.01890(9) Uani 1 1 d . . .
O5 O -0.00537(18) -0.28237(14) 0.12820(16) 0.0278(4) Uani 1 1 d . . .
O3 O -0.57507(16) -0.45437(13) 0.43620(12) 0.0178(3) Uani 1 1 d . . .
O1 O -0.60173(16) -0.70565(13) 0.31341(13) 0.0209(3) Uani 1 1 d . . .
O2 O -0.83137(17) -0.80781(15) 0.18112(15) 0.0282(4) Uani 1 1 d . . .
C2 C -0.4499(2) -0.61931(18) 0.09768(17) 0.0170(4) Uani 1 1 d . . .
H2 H -0.5196 -0.6941 0.0891 0.020 Uiso 1 1 calc R . .
N1 N -0.54715(18) -0.51324(15) 0.22784(15) 0.0151(3) Uani 1 1 d . . .
O6 O -0.13629(18) -0.17843(14) 0.18411(16) 0.0282(4) Uani 1 1 d . . .
C12 C -0.6236(2) -0.39744(18) 0.37122(18) 0.0179(4) Uani 1 1 d . . .
C1 C -0.4488(2) -0.50956(17) 0.16461(16) 0.0151(3) Uani 1 1 d . . .
C8 C -0.1175(2) -0.27682(18) 0.14782(19) 0.0200(4) Uani 1 1 d . . .
C6 C -0.2407(2) -0.50689(19) 0.05907(19) 0.0206(4) Uani 1 1 d . . .
H6 H -0.1712 -0.5059 0.0244 0.025 Uiso 1 1 calc R . .
C10 C -0.5700(2) -0.39892(18) 0.26976(18) 0.0172(4) Uani 1 1 d . . .
H10A H -0.6428 -0.3930 0.2059 0.021 Uiso 1 1 calc R . .
H10B H -0.4775 -0.3284 0.2955 0.021 Uiso 1 1 calc R . .
O4 O -0.7035(2) -0.34371(19) 0.38718(17) 0.0373(5) Uani 1 1 d . . .
C5 C -0.2377(2) -0.39727(18) 0.12627(18) 0.0175(4) Uani 1 1 d . . .
C3 C -0.3432(2) -0.39857(18) 0.17679(17) 0.0166(4) Uani 1 1 d . . .
H3 H -0.3432 -0.3246 0.2190 0.020 Uiso 1 1 calc R . .
C11 C -0.7083(2) -0.71861(18) 0.22629(18) 0.0181(4) Uani 1 1 d . . .
C9 C -0.6918(2) -0.61969(18) 0.17046(18) 0.0173(4) Uani 1 1 d . . .
H9A H -0.7069 -0.6573 0.0890 0.021 Uiso 1 1 calc R . .
H9B H -0.7697 -0.5898 0.1714 0.021 Uiso 1 1 calc R . .
C4 C -0.3478(2) -0.61832(18) 0.04356(17) 0.0169(4) Uani 1 1 d . . .
C7 C -0.3498(2) -0.73632(18) -0.03041(18) 0.0181(4) Uani 1 1 d . . .
O8 O -0.45749(18) -0.83620(14) -0.05692(16) 0.0286(4) Uani 1 1 d . . .
N3 N -0.23670(19) -0.38280(16) 0.44995(15) 0.0178(3) Uani 1 1 d . . .
O7 O -0.24310(18) -0.72663(14) -0.06323(16) 0.0267(3) Uani 1 1 d . . .
N2 N -0.28397(19) -0.61549(16) 0.36012(16) 0.0194(3) Uani 1 1 d . . .
O13 O 0.38371(18) 0.00511(14) 0.17263(15) 0.0259(3) Uani 1 1 d D . .
O10 O 0.13690(19) -0.00551(14) 0.25177(16) 0.0265(3) Uani 1 1 d D . .
O12 O 0.0882(2) -0.11500(18) -0.00092(18) 0.0381(4) Uani 1 1 d D . .
C17 C -0.1290(2) -0.40427(19) 0.41644(18) 0.0189(4) Uani 1 1 d . . .
C22 C -0.3171(3) -0.7366(2) 0.3153(2) 0.0265(4) Uani 1 1 d . . .
H22 H -0.4032 -0.7920 0.3149 0.032 Uiso 1 1 calc R . .
O11 O 0.3008(3) -0.15151(18) 0.31127(18) 0.0444(5) Uani 1 1 d D . .
C13 C -0.2164(2) -0.2661(2) 0.5021(2) 0.0235(4) Uani 1 1 d . . .
H13 H -0.2888 -0.2512 0.5274 0.028 Uiso 1 1 calc R . .
C15 C 0.0164(3) -0.1885(2) 0.4828(2) 0.0326(5) Uani 1 1 d . . .
H15 H 0.1002 -0.1232 0.4923 0.039 Uiso 1 1 calc R . .
C21 C -0.2273(3) -0.7818(2) 0.2695(2) 0.0330(5) Uani 1 1 d . . .
H21 H -0.2539 -0.8661 0.2375 0.040 Uiso 1 1 calc R . .
C19 C -0.0611(3) -0.5743(2) 0.3210(2) 0.0271(5) Uani 1 1 d . . .
H19 H 0.0264 -0.5173 0.3251 0.033 Uiso 1 1 calc R . .
C16 C -0.0010(2) -0.3084(2) 0.4315(2) 0.0269(5) Uani 1 1 d . . .
H16 H 0.0716 -0.3249 0.4075 0.032 Uiso 1 1 calc R . .
C18 C -0.1571(2) -0.53550(19) 0.36359(17) 0.0189(4) Uani 1 1 d . . .
C14 C -0.0912(3) -0.1664(2) 0.5198(2) 0.0295(5) Uani 1 1 d . . .
H14 H -0.0803 -0.0863 0.5558 0.035 Uiso 1 1 calc R . .
C20 C -0.0979(3) -0.6999(2) 0.2720(2) 0.0323(5) Uani 1 1 d . . .
H20 H -0.0363 -0.7283 0.2414 0.039 Uiso 1 1 calc R . .
O23 O 0.2795(2) 0.08295(17) -0.02684(18) 0.0342(4) Uani 1 1 d D . .
O21 O -0.3122(3) -0.0934(2) 0.2923(2) 0.0516(5) Uani 1 1 d D . .
O22 O 0.3788(4) 0.0590(4) 0.5094(5) 0.0454(10) Uani 0.50 1 d PD . .
O20 O -0.9363(4) -0.5099(4) 0.1313(4) 0.0407(9) Uani 0.50 1 d P . .
H22A H 0.389(8) 0.082(6) 0.459(4) 0.049 Uiso 0.50 1 d PD . .
H11A H 0.318(4) -0.098(2) 0.373(2) 0.049 Uiso 1 1 d D . .
H11B H 0.296(4) -0.212(2) 0.333(3) 0.049 Uiso 1 1 d D . .
H10C H 0.142(3) 0.056(2) 0.230(3) 0.049 Uiso 1 1 d D . .
H10D H 0.045(2) -0.042(3) 0.229(3) 0.049 Uiso 1 1 d D . .
H13A H 0.419(4) -0.030(3) 0.127(3) 0.049 Uiso 1 1 d D . .
H13B H 0.368(4) 0.055(3) 0.138(3) 0.049 Uiso 1 1 d D . .
H12A H 0.126(3) -0.054(2) -0.021(3) 0.049 Uiso 1 1 d D . .
H12B H 0.001(2) -0.138(3) -0.049(3) 0.049 Uiso 1 1 d D . .
H23A H 0.235(3) 0.113(3) -0.069(3) 0.049 Uiso 1 1 d D . .
H23B H 0.361(2) 0.103(3) -0.037(3) 0.049 Uiso 1 1 d D . .
H22B H 0.408(8) 0.108(4) 0.567(3) 0.049 Uiso 0.50 1 d PD . .
H21A H -0.392(3) -0.112(3) 0.231(2) 0.049 Uiso 1 1 d D . .

loop_
_atom_site_aniso_label
_atom_site_aniso_U_11
_atom_site_aniso_U_22
_atom_site_aniso_U_33
_atom_site_aniso_U_23
_atom_site_aniso_U_13
_atom_site_aniso_U_12
Co1 0.01349(13) 0.01587(14) 0.01704(14) 0.00706(10) 0.00864(10) 0.00609(10)
Co2 0.01987(15) 0.01286(14) 0.02733(16) 0.00667(11) 0.01466(12) 0.00592(11)
O5 0.0264(8) 0.0169(7) 0.0469(10) 0.0096(7) 0.0269(8) 0.0069(6)
O3 0.0203(7) 0.0228(7) 0.0190(7) 0.0118(6) 0.0115(6) 0.0127(6)
O1 0.0185(7) 0.0178(7) 0.0267(8) 0.0104(6) 0.0080(6) 0.0058(6)
O2 0.0205(7) 0.0219(8) 0.0333(9) 0.0132(7) 0.0057(7) -0.0020(6)
C2 0.0173(9) 0.0158(9) 0.0190(9) 0.0076(7) 0.0089(7) 0.0047(7)
N1 0.0153(7) 0.0136(7) 0.0189(8) 0.0064(6) 0.0104(6) 0.0048(6)
O6 0.0279(8) 0.0155(7) 0.0494(10) 0.0121(7) 0.0249(8) 0.0094(6)
C12 0.0188(9) 0.0201(9) 0.0207(9) 0.0108(8) 0.0112(8) 0.0092(8)
C1 0.0154(8) 0.0173(9) 0.0155(8) 0.0074(7) 0.0086(7) 0.0064(7)
C8 0.0236(10) 0.0168(9) 0.0252(10) 0.0101(8) 0.0158(8) 0.0072(8)
C6 0.0242(10) 0.0180(9) 0.0245(10) 0.0079(8) 0.0171(8) 0.0072(8)
C10 0.0201(9) 0.0173(9) 0.0215(9) 0.0101(7) 0.0131(8) 0.0094(7)
O4 0.0566(12) 0.0564(12) 0.0427(10) 0.0361(9) 0.0383(10) 0.0471(10)
C5 0.0196(9) 0.0163(9) 0.0207(9) 0.0091(7) 0.0121(8) 0.0064(7)
C3 0.0193(9) 0.0152(9) 0.0182(9) 0.0071(7) 0.0101(7) 0.0069(7)
C11 0.0188(9) 0.0154(9) 0.0233(10) 0.0073(7) 0.0129(8) 0.0061(7)
C9 0.0145(8) 0.0163(9) 0.0208(9) 0.0071(7) 0.0085(7) 0.0037(7)
C4 0.0196(9) 0.0168(9) 0.0170(9) 0.0062(7) 0.0100(7) 0.0076(7)
C7 0.0187(9) 0.0173(9) 0.0202(9) 0.0066(8) 0.0101(8) 0.0069(7)
O8 0.0251(8) 0.0170(7) 0.0417(10) 0.0026(7) 0.0215(7) 0.0034(6)
N3 0.0169(8) 0.0196(8) 0.0187(8) 0.0080(7) 0.0083(6) 0.0071(6)
O7 0.0278(8) 0.0166(7) 0.0424(10) 0.0080(7) 0.0252(7) 0.0084(6)
N2 0.0178(8) 0.0220(8) 0.0212(8) 0.0083(7) 0.0088(7) 0.0095(7)
O13 0.0237(8) 0.0167(7) 0.0368(9) 0.0062(7) 0.0158(7) 0.0056(6)
O10 0.0293(8) 0.0164(7) 0.0401(9) 0.0099(7) 0.0221(8) 0.0090(6)
O12 0.0251(9) 0.0364(10) 0.0416(11) 0.0237(9) 0.0032(8) -0.0018(7)
C17 0.0155(9) 0.0228(10) 0.0190(9) 0.0088(8) 0.0074(8) 0.0065(8)
C22 0.0244(11) 0.0229(10) 0.0316(12) 0.0075(9) 0.0099(9) 0.0106(9)
O11 0.0604(13) 0.0275(9) 0.0386(11) 0.0138(8) 0.0081(10) 0.0164(9)
C13 0.0240(10) 0.0233(10) 0.0252(10) 0.0087(8) 0.0117(9) 0.0097(8)
C15 0.0237(11) 0.0264(11) 0.0405(14) 0.0124(10) 0.0124(10) -0.0002(9)
C21 0.0338(13) 0.0256(11) 0.0387(13) 0.0043(10) 0.0131(11) 0.0166(10)
C19 0.0236(10) 0.0355(12) 0.0290(11) 0.0117(10) 0.0158(9) 0.0150(9)
C16 0.0182(10) 0.0313(12) 0.0333(12) 0.0134(10) 0.0136(9) 0.0073(9)
C18 0.0167(9) 0.0249(10) 0.0169(9) 0.0084(8) 0.0068(7) 0.0093(8)
C14 0.0317(12) 0.0200(10) 0.0333(12) 0.0076(9) 0.0130(10) 0.0063(9)
C20 0.0308(12) 0.0388(13) 0.0346(13) 0.0087(11) 0.0175(10) 0.0218(11)
O23 0.0283(9) 0.0343(9) 0.0492(11) 0.0238(8) 0.0228(8) 0.0099(7)
O21 0.0486(13) 0.0494(13) 0.0501(13) 0.0045(10) 0.0120(10) 0.0269(11)
O22 0.0255(18) 0.048(2) 0.072(3) 0.016(2) 0.027(2) 0.0221(18)
O20 0.0317(19) 0.061(3) 0.042(2) 0.027(2) 0.0174(17) 0.0238(18)

loop_
_atom_type_symbol
_atom_type_description
_atom_type_scat_dispersion_real
_atom_type_scat_dispersion_imag
_atom_type_scat_source
C C 0.0033 0.0016 'International Tables Vol C Tables 4.2.6.8 and 6.1.1.4'
H H 0.0000 0.0000 'International Tables Vol C Tables 4.2.6.8 and 6.1.1.4'
N N 0.0061 0.0033 'International Tables Vol C Tables 4.2.6.8 and 6.1.1.4'
O O 0.0106 0.0060 'International Tables Vol C Tables 4.2.6.8 and 6.1.1.4'
Co Co 0.3494 0.9721 'International Tables Vol C Tables 4.2.6.8 and 6.1.1.4'

loop_
_geom_angle_atom_site_label_1
_geom_angle_atom_site_label_2
_geom_angle_atom_site_label_3
_geom_angle
_geom_angle_site_symmetry_1
_geom_angle_site_symmetry_3
_geom_angle_publ_flag
O1 Co1 O3 93.33(6) . 2_446 ?
O1 Co1 N2 90.28(7) . . ?
O3 Co1 N2 105.99(6) 2_446 . ?
O1 Co1 N3 163.57(7) . . ?
O3 Co1 N3 100.05(6) 2_446 . ?
N2 Co1 N3 76.96(7) . . ?
O1 Co1 O3 92.12(6) . . ?
O3 Co1 O3 76.44(6) 2_446 . ?
N2 Co1 O3 176.49(6) . . ?
N3 Co1 O3 100.21(6) . . ?
O1 Co1 N1 79.53(6) . . ?
O3 Co1 N1 149.60(6) 2_446 . ?
N2 Co1 N1 103.58(6) . . ?
N3 Co1 N1 93.30(6) . . ?
O3 Co1 N1 74.36(5) . . ?
O7 Co2 O12 91.40(8) 2_545 . ?
O7 Co2 O5 86.99(6) 2_545 . ?
O12 Co2 O5 92.77(7) . . ?
O7 Co2 O11 90.17(8) 2_545 . ?
O12 Co2 O11 175.48(8) . . ?
O5 Co2 O11 91.54(8) . . ?
O7 Co2 O10 176.94(7) 2_545 . ?
O12 Co2 O10 91.65(8) . . ?
O5 Co2 O10 92.98(6) . . ?
O11 Co2 O10 86.77(8) . . ?
O7 Co2 O13 92.39(6) 2_545 . ?
O12 Co2 O13 85.84(7) . . ?
O5 Co2 O13 178.46(7) . . ?
O11 Co2 O13 89.86(8) . . ?
O10 Co2 O13 87.72(6) . . ?
C8 O5 Co2 129.17(14) . . ?
C12 O3 Co1 134.83(13) . 2_446 ?
C12 O3 Co1 120.45(12) . . ?
Co1 O3 Co1 103.56(6) 2_446 . ?
C11 O1 Co1 119.05(13) . . ?
C4 C2 C1 120.81(17) . . ?
C1 N1 C10 116.47(15) . . ?
C1 N1 C9 115.22(15) . . ?
C10 N1 C9 109.82(15) . . ?
C1 N1 Co1 106.17(11) . . ?
C10 N1 Co1 103.40(11) . . ?
C9 N1 Co1 104.20(11) . . ?
O4 C12 O3 124.87(18) . . ?
O4 C12 C10 120.56(18) . . ?
O3 C12 C10 114.56(17) . . ?
C3 C1 C2 118.74(17) . . ?
C3 C1 N1 121.38(17) . . ?
C2 C1 N1 119.65(16) . . ?
O5 C8 O6 124.98(19) . . ?
O5 C8 C5 116.60(18) . . ?
O6 C8 C5 118.41(18) . . ?
C5 C6 C4 119.91(18) . . ?
N1 C10 C12 110.65(15) . . ?
C6 C5 C3 120.11(18) . . ?
C6 C5 C8 119.97(18) . . ?
C3 C5 C8 119.90(18) . . ?
C5 C3 C1 120.62(18) . . ?
O2 C11 O1 124.47(19) . . ?
O2 C11 C9 116.10(18) . . ?
O1 C11 C9 119.42(17) . . ?
N1 C9 C11 115.07(16) . . ?
C6 C4 C2 119.75(18) . . ?
C6 C4 C7 119.07(17) . . ?
C2 C4 C7 121.17(17) . . ?
O7 C7 O8 124.66(19) . . ?
O7 C7 C4 116.21(17) . . ?
O8 C7 C4 119.12(18) . . ?
C13 N3 C17 118.59(18) . . ?
C13 N3 Co1 125.77(14) . . ?
C17 N3 Co1 115.39(14) . . ?
C7 O7 Co2 130.60(14) . 2_545 ?
C22 N2 C18 118.73(18) . . ?
C22 N2 Co1 124.53(15) . . ?
C18 N2 Co1 115.89(14) . . ?
N3 C17 C16 121.7(2) . . ?
N3 C17 C18 115.40(17) . . ?
C16 C17 C18 122.91(19) . . ?
N2 C22 C21 122.2(2) . . ?
N3 C13 C14 122.5(2) . . ?
C14 C15 C16 119.5(2) . . ?
C20 C21 C22 119.1(2) . . ?
C18 C19 C20 118.9(2) . . ?
C15 C16 C17 118.9(2) . . ?
N2 C18 C19 122.1(2) . . ?
N2 C18 C17 114.71(18) . . ?
C19 C18 C17 123.18(19) . . ?
C15 C14 C13 118.7(2) . . ?
C21 C20 C19 119.0(2) . . ?

loop_
_geom_bond_atom_site_label_1
_geom_bond_atom_site_label_2
_geom_bond_distance
_geom_bond_site_symmetry_2
_geom_bond_publ_flag
Co1 O1 2.0163(15) . ?
Co1 O3 2.0787(14) 2_446 ?
Co1 N2 2.1068(17) . ?
Co1 N3 2.1090(17) . ?
Co1 O3 2.1107(14) . ?
Co1 N1 2.3177(17) . ?
Co2 O7 2.0645(15) 2_545 ?
Co2 O12 2.0706(18) . ?
Co2 O5 2.0794(15) . ?
Co2 O11 2.085(2) . ?
Co2 O10 2.0996(16) . ?
Co2 O13 2.1357(16) . ?
O5 C8 1.253(3) . ?
O3 C12 1.288(2) . ?
O3 Co1 2.0787(14) 2_446 ?
O1 C11 1.256(3) . ?
O2 C11 1.251(2) . ?
C2 C4 1.394(3) . ?
C2 C1 1.395(3) . ?
N1 C1 1.443(2) . ?
N1 C10 1.477(2) . ?
N1 C9 1.480(2) . ?
O6 C8 1.267(3) . ?
C12 O4 1.218(3) . ?
C12 C10 1.527(3) . ?
C1 C3 1.393(3) . ?
C8 C5 1.506(3) . ?
C6 C5 1.387(3) . ?
C6 C4 1.390(3) . ?
C5 C3 1.393(3) . ?
C11 C9 1.527(3) . ?
C4 C7 1.506(3) . ?
C7 O7 1.251(2) . ?
C7 O8 1.263(2) . ?
N3 C13 1.340(3) . ?
N3 C17 1.353(3) . ?
O7 Co2 2.0645(15) 2_545 ?
N2 C22 1.343(3) . ?
N2 C18 1.347(3) . ?
C17 C16 1.393(3) . ?
C17 C18 1.479(3) . ?
C22 C21 1.386(3) . ?
C13 C14 1.390(3) . ?
C15 C14 1.377(4) . ?
C15 C16 1.383(4) . ?
C21 C20 1.380(4) . ?
C19 C18 1.385(3) . ?
C19 C20 1.391(4) . ?
